data_7102660
loop_
_publ_author_name
'Cantat, Thibault'
'M\'ezailles, Nicolas'
'Maigrot, Nicole'
'Ricard, Louis'
'Le Floch, Pascal'

_publ_section_title
;
 Titanocene and zirconocene complexes of a phosphorus analog of an
 Arduengo's carbene: application in the synthesis of
 1,3-diphosphafulvenes.
;
_journal_issue 11
_journal_name_full 'Chemical communications (Cambridge, England)'
_journal_page_first 1274
_journal_page_last 1275
_journal_paper_doi 10.1039/b403436h
_journal_year 2004
_chemical_formula_sum 'C40 H30 P2'
_chemical_formula_weight 572.58
_chemical_name_systematic
;
?
;
_space_group_IT_number 14
_symmetry_cell_setting monoclinic
_symmetry_space_group_name_Hall '-P 2ybc'
_symmetry_space_group_name_H-M 'P 1 21/c 1'
_atom_sites_solution_hydrogens geom
_atom_sites_solution_primary direct
_atom_sites_solution_secondary difmap
_audit_creation_method SHELXL-97
_cell_angle_alpha 90.00
_cell_angle_beta 91.3540(10)
_cell_angle_gamma 90.00
_cell_formula_units_Z 4
_cell_length_a 11.7340(10)
_cell_length_b 6.3270(10)
_cell_length_c 40.956(2)
_cell_measurement_reflns_used 251
_cell_measurement_temperature 150.0(10)
_cell_measurement_theta_max 20.0
_cell_measurement_theta_min 3.0
_cell_volume 3039.8(6)
_computing_structure_refinement 'SHELXL-97 (Sheldrick, 1997)'
_computing_structure_solution 'SHELXS-97 (Sheldrick, 1990)'
_diffrn_ambient_temperature 150.0(10)
_diffrn_measured_fraction_theta_full 0.988
_diffrn_measured_fraction_theta_max 0.988
_diffrn_measurement_device_type KappaCCD
_diffrn_measurement_method 'phi and omega scans'
_diffrn_radiation_monochromator graphite
_diffrn_radiation_source 'fine-focus sealed tube'
_diffrn_radiation_type MoK\a
_diffrn_radiation_wavelength 0.71069
_diffrn_reflns_av_R_equivalents 0.0363
_diffrn_reflns_av_sigmaI/netI 0.0511
_diffrn_reflns_limit_h_max 13
_diffrn_reflns_limit_h_min -12
_diffrn_reflns_limit_k_max 6
_diffrn_reflns_limit_k_min -7
_diffrn_reflns_limit_l_max 45
_diffrn_reflns_limit_l_min -45
_diffrn_reflns_number 7293
_diffrn_reflns_theta_full 23.25
_diffrn_reflns_theta_max 23.25
_diffrn_reflns_theta_min 2.98
_exptl_absorpt_coefficient_mu 0.171
_exptl_absorpt_correction_T_max 0.9898
_exptl_absorpt_correction_T_min 0.9634
_exptl_absorpt_correction_type multi-scan
_exptl_crystal_colour 'pale yellow'
_exptl_crystal_density_diffrn 1.251
_exptl_crystal_density_method 'not measured'
_exptl_crystal_description plate
_exptl_crystal_F_000 1200
_exptl_crystal_size_max 0.22
_exptl_crystal_size_mid 0.12
_exptl_crystal_size_min 0.06
_refine_diff_density_max 0.633
_refine_diff_density_min -0.240
_refine_diff_density_rms 0.049
_refine_ls_extinction_method none
_refine_ls_goodness_of_fit_ref 1.006
_refine_ls_hydrogen_treatment mixed
_refine_ls_matrix_type full
_refine_ls_number_parameters 379
_refine_ls_number_reflns 4288
_refine_ls_number_restraints 0
_refine_ls_restrained_S_all 1.006
_refine_ls_R_factor_all 0.0843
_refine_ls_R_factor_gt 0.0552
_refine_ls_shift/su_max 0.001
_refine_ls_shift/su_mean 0.000
_refine_ls_structure_factor_coef Fsqd
_refine_ls_weighting_details 'calc w=1/[\s^2^(Fo^2^)+(0.0796P)^2^+2.5184P] where P=(Fo^2^+2Fc^2^)/3'
_refine_ls_weighting_scheme calc
_refine_ls_wR_factor_gt 0.1398
_refine_ls_wR_factor_ref 0.1561
_reflns_number_gt 3070
_reflns_number_total 4288
_reflns_threshold_expression >2sigma(I)
_cod_data_source_file b403436h.txt
_cod_data_source_block p2c4phi
_cod_depositor_comments
;
The following automatic conversions were performed:
'_symmetry_cell_setting' value 'Monoclinic' changed to 'monoclinic'
according to '/home/saulius/struct/CIF-dictionaries/cif_core.dic'
dictionary named 'cif_core.dic' version 2.4.1 from 2010-06-29.

Automatic conversion script
Id: cif_fix_enum 1527 2010-12-29 10:47:43Z saulius 
;
_cod_original_sg_symbol_H-M 'P21/c     '
_cod_database_code 7102660

loop_
_symmetry_equiv_pos_as_xyz
'x, y, z'
'-x, y+1/2, -z+1/2'
'-x, -y, -z'
'x, -y-1/2, z-1/2'

loop_
_atom_site_label
_atom_site_type_symbol
_atom_site_fract_x
_atom_site_fract_y
_atom_site_fract_z
_atom_site_U_iso_or_equiv
_atom_site_adp_type
_atom_site_occupancy
_atom_site_symmetry_multiplicity
_atom_site_calc_flag
_atom_site_refinement_flags
P1 P 0.37346(8) -0.01221(15) 0.39107(2) 0.0370(3) Uani 1 1 d .
P2 P 0.17102(8) 0.25525(15) 0.36655(2) 0.0373(3) Uani 1 1 d .
C1 C 0.2720(4) 0.0874(6) 0.42135(10) 0.0517(10) Uani 1 1 d .
C2 C 0.1823(4) 0.1883(6) 0.41062(10) 0.0533(11) Uani 1 1 d .
C3 C 0.2910(4) 0.0855(6) 0.35564(10) 0.0549(11) Uani 1 1 d .
C4 C 0.3151(4) 0.0288(6) 0.32588(10) 0.0541(11) Uani 1 1 d .
C5 C 0.4137(3) -0.1181(6) 0.31802(8) 0.0397(9) Uani 1 1 d .
C6 C 0.4893(3) -0.0532(7) 0.29432(9) 0.0520(11) Uani 1 1 d .
H6 H 0.4833 0.0833 0.2848 0.062 Uiso 1 1 calc R
C7 C 0.5761(3) -0.1972(9) 0.28473(10) 0.0694(15) Uani 1 1 d .
H7 H 0.6294 -0.1581 0.2687 0.083 Uiso 1 1 calc R
C8 C 0.5814(4) -0.3955(8) 0.29929(12) 0.0644(13) Uani 1 1 d .
H8 H 0.6399 -0.4906 0.2933 0.077 Uiso 1 1 calc R
C9 C 0.5065(4) -0.4563(8) 0.32153(11) 0.0610(12) Uani 1 1 d .
H9 H 0.5112 -0.5936 0.3308 0.073 Uiso 1 1 calc R
C10 C 0.4236(4) -0.3202(6) 0.33075(9) 0.0515(11) Uani 1 1 d .
H10 H 0.3706 -0.3653 0.3465 0.062 Uiso 1 1 calc R
C11 C 0.2419(3) 0.1004(6) 0.29632(9) 0.0431(9) Uani 1 1 d .
C12 C 0.2107(3) 0.3079(6) 0.28999(9) 0.0464(10) Uani 1 1 d .
H12 H 0.2341 0.4171 0.3046 0.056 Uiso 1 1 calc R
C13 C 0.1455(3) 0.3561(7) 0.26241(10) 0.0519(11) Uani 1 1 d .
H13 H 0.1238 0.4985 0.2583 0.062 Uiso 1 1 calc R
C14 C 0.1117(3) 0.1996(7) 0.24094(9) 0.0523(11) Uani 1 1 d .
H14 H 0.0665 0.2335 0.2221 0.063 Uiso 1 1 calc R
C15 C 0.1433(3) -0.0044(7) 0.24686(9) 0.0482(10) Uani 1 1 d .
H15 H 0.1201 -0.1129 0.2321 0.058 Uiso 1 1 calc R
C16 C 0.2086(3) -0.0539(6) 0.27411(9) 0.0482(10) Uani 1 1 d .
H16 H 0.2313 -0.1963 0.2778 0.058 Uiso 1 1 calc R
C17 C 0.4889(3) 0.1836(6) 0.39605(8) 0.0371(9) Uani 1 1 d .
C18 C 0.5990(3) 0.1222(7) 0.38813(9) 0.0475(10) Uani 1 1 d .
H18 H 0.6120 -0.0149 0.3795 0.057 Uiso 1 1 calc R
C19 C 0.6900(3) 0.2612(8) 0.39280(9) 0.0547(11) Uani 1 1 d .
H19 H 0.7650 0.2179 0.3877 0.066 Uiso 1 1 calc R
C20 C 0.6716(3) 0.4603(7) 0.40479(9) 0.0542(11) Uani 1 1 d .
H20 H 0.7337 0.5552 0.4077 0.065 Uiso 1 1 calc R
C21 C 0.5634(3) 0.5225(7) 0.41252(9) 0.0496(10) Uani 1 1 d .
H21 H 0.5508 0.6601 0.4210 0.060 Uiso 1 1 calc R
C22 C 0.4729(3) 0.3853(6) 0.40800(8) 0.0427(9) Uani 1 1 d .
H22 H 0.3983 0.4304 0.4132 0.051 Uiso 1 1 calc R
C23 C 0.2987(3) 0.0414(6) 0.45672(8) 0.0401(9) Uani 1 1 d .
C24 C 0.3374(3) -0.1584(7) 0.46537(9) 0.0492(10) Uani 1 1 d .
H24 H 0.3411 -0.2662 0.4493 0.059 Uiso 1 1 calc R
C25 C 0.3711(3) -0.2021(7) 0.49771(11) 0.0554(12) Uani 1 1 d .
H25 H 0.3980 -0.3388 0.5036 0.066 Uiso 1 1 calc R
C26 C 0.3648(3) -0.0443(9) 0.52096(10) 0.0594(12) Uani 1 1 d .
H26 H 0.3863 -0.0733 0.5430 0.071 Uiso 1 1 calc R
C27 C 0.3282(3) 0.1506(8) 0.51248(10) 0.0581(12) Uani 1 1 d .
H27 H 0.3253 0.2584 0.5286 0.070 Uiso 1 1 calc R
C28 C 0.2953(3) 0.1949(6) 0.48091(9) 0.0449(10) Uani 1 1 d .
H28 H 0.2697 0.3332 0.4755 0.054 Uiso 1 1 calc R
C29 C 0.0858(3) 0.2578(6) 0.43194(9) 0.0415(9) Uani 1 1 d .
C30 C 0.0273(3) 0.1149(6) 0.45127(9) 0.0479(10) Uani 1 1 d .
H30 H 0.0516 -0.0282 0.4524 0.057 Uiso 1 1 calc R
C31 C -0.0658(3) 0.1794(7) 0.46884(10) 0.0525(11) Uani 1 1 d .
H31 H -0.1053 0.0808 0.4819 0.063 Uiso 1 1 calc R
C32 C -0.1005(3) 0.3842(7) 0.46738(10) 0.0537(11) Uani 1 1 d .
H32 H -0.1642 0.4287 0.4795 0.064 Uiso 1 1 calc R
C33 C -0.0440(3) 0.5263(6) 0.44848(10) 0.0518(11) Uani 1 1 d .
H33 H -0.0686 0.6693 0.4476 0.062 Uiso 1 1 calc R
C34 C 0.0478(3) 0.4631(6) 0.43082(9) 0.0461(10) Uani 1 1 d .
H34 H 0.0859 0.5630 0.4176 0.055 Uiso 1 1 calc R
C35 C 0.0446(3) 0.0990(6) 0.35503(8) 0.0387(9) Uani 1 1 d .
C36 C 0.0303(3) -0.1075(7) 0.36584(10) 0.0538(11) Uani 1 1 d .
H36 H 0.0893 -0.1738 0.3784 0.065 Uiso 1 1 calc R
C37 C -0.0692(4) -0.2177(7) 0.35850(10) 0.0606(12) Uani 1 1 d .
H37 H -0.0783 -0.3579 0.3663 0.073 Uiso 1 1 calc R
C38 C -0.1546(4) -0.1252(8) 0.34002(10) 0.0599(12) Uani 1 1 d .
H38 H -0.2232 -0.2002 0.3354 0.072 Uiso 1 1 calc R
C39 C -0.1406(3) 0.0770(8) 0.32819(10) 0.0574(12) Uani 1 1 d .
H39 H -0.1986 0.1399 0.3148 0.069 Uiso 1 1 calc R
C40 C -0.0420(3) 0.1882(7) 0.33579(9) 0.0481(10) Uani 1 1 d .
H40 H -0.0333 0.3279 0.3277 0.058 Uiso 1 1 calc R

loop_
_atom_site_aniso_label
_atom_site_aniso_U_11
_atom_site_aniso_U_22
_atom_site_aniso_U_33
_atom_site_aniso_U_23
_atom_site_aniso_U_13
_atom_site_aniso_U_12
P1 0.0402(6) 0.0411(6) 0.0297(5) 0.0007(4) 0.0005(4) 0.0035(4)
P2 0.0403(5) 0.0407(6) 0.0308(5) 0.0026(4) 0.0014(4) 0.0021(5)
C1 0.059(3) 0.040(2) 0.055(3) 0.001(2) -0.005(2) -0.006(2)
C2 0.053(3) 0.044(2) 0.062(3) -0.004(2) 0.000(2) -0.010(2)
C3 0.064(3) 0.047(3) 0.053(3) -0.001(2) 0.003(2) -0.011(2)
C4 0.060(3) 0.050(3) 0.053(3) -0.002(2) 0.007(2) -0.022(2)
C5 0.039(2) 0.050(2) 0.030(2) -0.0004(18) 0.0037(16) 0.0037(18)
C6 0.044(2) 0.076(3) 0.036(2) 0.002(2) -0.0020(18) -0.011(2)
C7 0.038(2) 0.126(5) 0.045(3) -0.016(3) 0.015(2) -0.018(3)
C8 0.053(3) 0.068(3) 0.072(3) -0.019(3) -0.010(2) 0.013(2)
C9 0.064(3) 0.068(3) 0.050(3) -0.008(2) -0.012(2) 0.010(3)
C10 0.070(3) 0.049(3) 0.036(2) -0.005(2) 0.002(2) 0.007(2)
C11 0.047(2) 0.050(3) 0.033(2) 0.0080(19) -0.0016(17) -0.012(2)
C12 0.054(2) 0.055(3) 0.030(2) 0.0009(19) 0.0045(19) -0.008(2)
C13 0.045(2) 0.048(3) 0.063(3) 0.012(2) 0.006(2) -0.002(2)
C14 0.044(2) 0.074(3) 0.038(2) 0.019(2) -0.0055(19) -0.005(2)
C15 0.045(2) 0.064(3) 0.036(2) -0.005(2) -0.0048(18) -0.006(2)
C16 0.044(2) 0.047(2) 0.052(3) 0.000(2) -0.006(2) -0.0001(19)
C17 0.037(2) 0.050(2) 0.0244(18) 0.0059(17) -0.0019(15) 0.0044(17)
C18 0.043(2) 0.061(3) 0.038(2) -0.006(2) 0.0017(18) 0.006(2)
C19 0.036(2) 0.085(3) 0.044(2) -0.001(2) 0.0050(18) -0.001(2)
C20 0.046(2) 0.073(3) 0.043(2) 0.000(2) -0.0044(19) -0.010(2)
C21 0.048(2) 0.052(3) 0.048(2) -0.002(2) -0.0094(19) -0.004(2)
C22 0.039(2) 0.051(3) 0.038(2) 0.0017(19) -0.0015(17) 0.0025(19)
C23 0.047(2) 0.044(2) 0.029(2) 0.0016(18) -0.0010(16) -0.0022(18)
C24 0.060(3) 0.050(3) 0.039(2) 0.004(2) 0.0128(19) 0.000(2)
C25 0.036(2) 0.067(3) 0.063(3) 0.035(3) 0.005(2) 0.003(2)
C26 0.046(2) 0.100(4) 0.033(2) 0.012(3) -0.0069(19) -0.015(3)
C27 0.056(3) 0.083(3) 0.036(2) -0.009(2) 0.002(2) -0.013(2)
C28 0.041(2) 0.052(3) 0.042(2) -0.006(2) -0.0001(18) -0.0004(18)
C29 0.035(2) 0.048(3) 0.042(2) -0.0092(19) 0.0044(17) -0.0067(19)
C30 0.043(2) 0.038(2) 0.062(3) 0.006(2) 0.001(2) 0.0009(19)
C31 0.043(2) 0.059(3) 0.056(3) 0.009(2) 0.010(2) -0.009(2)
C32 0.038(2) 0.066(3) 0.057(3) -0.011(2) 0.0089(19) 0.000(2)
C33 0.050(2) 0.041(2) 0.064(3) -0.002(2) -0.002(2) 0.007(2)
C34 0.055(2) 0.042(2) 0.042(2) 0.0048(19) 0.0068(19) -0.008(2)
C35 0.040(2) 0.044(2) 0.032(2) -0.0025(17) 0.0013(17) 0.0048(18)
C36 0.050(2) 0.052(3) 0.059(3) -0.002(2) -0.011(2) 0.002(2)
C37 0.063(3) 0.056(3) 0.063(3) -0.002(2) 0.000(2) -0.009(2)
C38 0.048(3) 0.081(4) 0.051(3) -0.020(3) 0.001(2) -0.011(2)
C39 0.042(2) 0.086(4) 0.043(2) -0.004(2) -0.0061(19) 0.008(2)
C40 0.051(2) 0.059(3) 0.034(2) 0.0008(19) 0.0009(19) 0.008(2)

loop_
_atom_type_symbol
_atom_type_description
_atom_type_scat_dispersion_real
_atom_type_scat_dispersion_imag
_atom_type_scat_source
C C 0.0033 0.0016 'International Tables Vol C Tables 4.2.6.8 and 6.1.1.4'
H H 0.0000 0.0000 'International Tables Vol C Tables 4.2.6.8 and 6.1.1.4'
P P 0.1023 0.0942 'International Tables Vol C Tables 4.2.6.8 and 6.1.1.4'

loop_
_geom_angle_atom_site_label_1
_geom_angle_atom_site_label_2
_geom_angle_atom_site_label_3
_geom_angle
C3 P1 C17 103.52(17)
C3 P1 C1 94.56(19)
C17 P1 C1 100.36(17)
C3 P2 C35 104.01(17)
C3 P2 C2 93.78(19)
C35 P2 C2 99.53(17)
C2 C1 C23 124.8(4)
C2 C1 P1 118.0(3)
C23 C1 P1 117.2(3)
C1 C2 C29 124.0(4)
C1 C2 P2 118.7(3)
C29 C2 P2 117.3(3)
C4 C3 P1 121.6(4)
C4 C3 P2 124.9(4)
P1 C3 P2 113.5(2)
C3 C4 C5 123.1(4)
C3 C4 C11 121.6(4)
C5 C4 C11 115.2(3)
C10 C5 C6 119.1(4)
C10 C5 C4 122.7(3)
C6 C5 C4 117.8(4)
C5 C6 C7 118.3(4)
C8 C7 C6 118.8(4)
C9 C8 C7 121.9(4)
C8 C9 C10 119.6(5)
C9 C10 C5 122.3(4)
C16 C11 C12 118.4(3)
C16 C11 C4 117.0(3)
C12 C11 C4 124.6(3)
C13 C12 C11 120.0(4)
C14 C13 C12 120.5(4)
C15 C14 C13 119.6(4)
C14 C15 C16 120.3(4)
C15 C16 C11 121.0(4)
C22 C17 C18 118.3(3)
C22 C17 P1 123.7(3)
C18 C17 P1 118.0(3)
C19 C18 C17 120.2(4)
C20 C19 C18 120.2(4)
C19 C20 C21 120.0(4)
C20 C21 C22 120.1(4)
C21 C22 C17 121.2(4)
C24 C23 C28 118.0(3)
C24 C23 C1 118.8(3)
C28 C23 C1 122.9(3)
C23 C24 C25 120.3(4)
C26 C25 C24 119.3(4)
C27 C26 C25 120.3(4)
C26 C27 C28 120.7(4)
C27 C28 C23 121.2(4)
C34 C29 C30 118.0(3)
C34 C29 C2 120.1(3)
C30 C29 C2 121.7(3)
C31 C30 C29 120.6(4)
C32 C31 C30 119.9(4)
C31 C32 C33 120.2(4)
C32 C33 C34 120.3(4)
C33 C34 C29 121.0(4)
C40 C35 C36 118.0(4)
C40 C35 P2 120.2(3)
C36 C35 P2 121.8(3)
C37 C36 C35 120.7(4)
C38 C37 C36 120.4(4)
C37 C38 C39 119.8(4)
C38 C39 C40 119.9(4)
C39 C40 C35 121.1(4)

loop_
_geom_bond_atom_site_label_1
_geom_bond_atom_site_label_2
_geom_bond_distance
P1 C3 1.832(4)
P1 C17 1.843(4)
P1 C1 1.850(4)
P2 C3 1.834(4)
P2 C35 1.835(4)
P2 C2 1.856(4)
C1 C2 1.299(5)
C1 C23 1.504(5)
C2 C29 1.512(5)
C3 C4 1.308(5)
C4 C5 1.525(6)
C4 C11 1.536(6)
C5 C10 1.385(5)
C5 C6 1.392(5)
C6 C7 1.429(6)
C7 C8 1.390(7)
C8 C9 1.337(6)
C9 C10 1.360(6)
C11 C16 1.384(5)
C11 C12 1.386(5)
C12 C13 1.384(5)
C13 C14 1.377(6)
C14 C15 1.363(6)
C15 C16 1.375(5)
C17 C22 1.381(5)
C17 C18 1.395(5)
C18 C19 1.393(5)
C19 C20 1.371(6)
C20 C21 1.373(6)
C21 C22 1.381(5)
C23 C24 1.386(5)
C23 C28 1.389(5)
C24 C25 1.401(5)
C25 C26 1.383(6)
C26 C27 1.348(6)
C27 C28 1.370(5)
C29 C34 1.374(5)
C29 C30 1.393(5)
C30 C31 1.384(5)
C31 C32 1.359(6)
C32 C33 1.368(6)
C33 C34 1.372(5)
C35 C40 1.391(5)
C35 C36 1.391(5)
C36 C37 1.386(6)
C37 C38 1.373(6)
C38 C39 1.379(6)
C39 C40 1.384(5)

loop_
_cod_related_entry_id
_cod_related_entry_database
_cod_related_entry_code
1 ChemSpider 21150622
